data_4001669
loop_
_publ_author_name
'Gougeon, Patrick'
'Gall, Philippe'
'Al Rahal Al Orabi, Rabih'
'Fontaine, Bruno'
'Gautier, R\'egis'
'Potel, Michel'
'Zhou, Tong'
'Lenoir, Bertrand'
'Colin, Malika'
'Candolfi, Christophe'
'Dauscher, Anne'

_publ_section_title
;
 Synthesis, Crystal and Electronic Structures, and Thermoelectric
 Properties of the Novel Cluster Compound Ag3In2Mo15Se19
;
_journal_issue 15
_journal_name_full 'Chemistry of Materials'
_journal_page_first 2899
_journal_paper_doi 10.1021/cm3009557
_journal_volume 24
_journal_year 2012
_chemical_formula_sum 'Ag3 In2 Mo15 Se19'
_chemical_formula_weight 3492.6
_chemical_name_systematic ' ?'
_space_group_IT_number 167
_symmetry_cell_setting trigonal
_symmetry_Int_Tables_number 167
_symmetry_space_group_name_Hall '-R 3 2"c'
_symmetry_space_group_name_H-M 'R -3 c :H'
_cell_angle_alpha 90
_cell_angle_beta 90
_cell_angle_gamma 120
_cell_formula_units_Z 6
_cell_length_a 9.97550(10)
_cell_length_b 9.97550(10)
_cell_length_c 57.2943(9)
_cell_measurement_reflns_used 38275
_cell_measurement_temperature 293
_cell_measurement_theta_max 43.97
_cell_measurement_theta_min 2.91
_cell_volume 4937.55(10)
_computing_cell_refinement unknown
_computing_data_collection unknown
_computing_data_reduction unknown
_computing_molecular_graphics unknown
_computing_structure_solution unknown
_diffrn_ambient_temperature 293
_diffrn_measured_fraction_theta_full 0.98
_diffrn_measured_fraction_theta_max 0.98
_diffrn_measurement_device_type 'Nonius KappaCCD'
_diffrn_measurement_method '\f scans (\k = 0) + additional \w scans'
_diffrn_radiation_monochromator graphite
_diffrn_radiation_source 'X-ray tube'
_diffrn_radiation_type 'Mo K\a'
_diffrn_radiation_wavelength 0.71073
_diffrn_reflns_av_R_equivalents 0.0706
_diffrn_reflns_av_sigmaI/netI 0.043
_diffrn_reflns_limit_h_max 19
_diffrn_reflns_limit_h_min -19
_diffrn_reflns_limit_k_max 18
_diffrn_reflns_limit_k_min -19
_diffrn_reflns_limit_l_max 111
_diffrn_reflns_limit_l_min -107
_diffrn_reflns_number 47059
_diffrn_reflns_theta_full 44.01
_diffrn_reflns_theta_max 43.97
_diffrn_reflns_theta_min 3.7
_exptl_absorpt_coefficient_mu 29.8520
_exptl_absorpt_correction_T_max 0.1848
_exptl_absorpt_correction_T_min 0.0243
_exptl_absorpt_correction_type analytical
_exptl_absorpt_process_details
;
(see. N.W. Alcock (1970). Cryst. Computing, p271)
;
_exptl_crystal_colour black
_exptl_crystal_density_diffrn 7.0452
_exptl_crystal_description 'multi-faceted fragment'
_exptl_crystal_F_000 9086
_exptl_crystal_size_max 0.237
_exptl_crystal_size_mid 0.162
_exptl_crystal_size_min 0.111
_refine_diff_density_max 1.95
_refine_diff_density_min -1.76
_refine_ls_extinction_coef 1330(40)
_refine_ls_extinction_method 'B-C type 1 Gaussian isotropic (Becker & Coppens, 1974)'
_refine_ls_goodness_of_fit_gt 1.17
_refine_ls_goodness_of_fit_ref 1.08
_refine_ls_number_constraints 0
_refine_ls_number_parameters 80
_refine_ls_number_reflns 4280
_refine_ls_number_restraints 0
_refine_ls_R_factor_all 0.0555
_refine_ls_R_factor_gt 0.0293
_refine_ls_shift/su_max 0.0053
_refine_ls_shift/su_mean 0.0011
_refine_ls_structure_factor_coef Fsqd
_refine_ls_weighting_details w=1/(\s^2^(I)+0.0004I^2^)
_refine_ls_weighting_scheme sigma
_refine_ls_wR_factor_gt 0.0512
_refine_ls_wR_factor_ref 0.0562
_reflns_number_gt 3048
_reflns_number_total 4280
_reflns_threshold_expression I>2\s(I)
_cod_data_source_file cm3009557_si_001.cif
_cod_data_source_block I
_cod_original_sg_symbol_Hall '-R 3;-2"c'
_cod_original_sg_symbol_H-M 'R -3 c'
_cod_database_code 4001669
_exptl_absorpt_correction_t_ave 0.1079

loop_
_symmetry_equiv_pos_site_id
_symmetry_equiv_pos_as_xyz
1 x,y,z
2 -y,x-y,z
3 -x+y,-x,z
4 y,x,-z+1/2
5 x-y,-y,-z+1/2
6 -x,-x+y,-z+1/2
7 -x,-y,-z
8 y,-x+y,-z
9 x-y,x,-z
10 -y,-x,z+1/2
11 -x+y,y,z+1/2
12 x,x-y,z+1/2
13 x+2/3,y+1/3,z+1/3
14 -y+2/3,x-y+1/3,z+1/3
15 -x+y+2/3,-x+1/3,z+1/3
16 y+2/3,x+1/3,-z+5/6
17 x-y+2/3,-y+1/3,-z+5/6
18 -x+2/3,-x+y+1/3,-z+5/6
19 -x+2/3,-y+1/3,-z+1/3
20 y+2/3,-x+y+1/3,-z+1/3
21 x-y+2/3,x+1/3,-z+1/3
22 -y+2/3,-x+1/3,z+5/6
23 -x+y+2/3,y+1/3,z+5/6
24 x+2/3,x-y+1/3,z+5/6
25 x+1/3,y+2/3,z+2/3
26 -y+1/3,x-y+2/3,z+2/3
27 -x+y+1/3,-x+2/3,z+2/3
28 y+1/3,x+2/3,-z+1/6
29 x-y+1/3,-y+2/3,-z+1/6
30 -x+1/3,-x+y+2/3,-z+1/6
31 -x+1/3,-y+2/3,-z+2/3
32 y+1/3,-x+y+2/3,-z+2/3
33 x-y+1/3,x+2/3,-z+2/3
34 -y+1/3,-x+2/3,z+1/6
35 -x+y+1/3,y+2/3,z+1/6
36 x+1/3,x-y+2/3,z+1/6

loop_
_atom_site_label
_atom_site_type_symbol
_atom_site_fract_x
_atom_site_fract_y
_atom_site_fract_z
_atom_site_adp_type
_atom_site_U_iso_or_equiv
_atom_site_symmetry_multiplicity
_atom_site_occupancy
_atom_site_calc_flag
Se4 Se 0.666667 -0.666667 0.388727(7) Uani 0.01146(9) 12 1 d
Se5 Se 1 0 0.324446(7) Uani 0.00967(8) 12 1 d
In In 1 0 0.376624(18) Uani 0.04243(15) 12 1 d
Mo2 Mo 0.85263(2) -0.15827(2) 0.289157(3) Uani 0.00589(5) 36 1 d
Mo1 Mo 0.65082(2) -0.52018(2) 0.352656(3) Uani 0.00600(5) 36 1 d
Mo3 Mo 0.84180(3) 0 0.25 Uani 0.00537(6) 18 1 d
Se2 Se 0.64990(3) -0.30200(3) 0.378433(4) Uani 0.00868(7) 36 1 d
Se1 Se 0.63234(3) -0.38442(3) 0.315629(4) Uani 0.00850(7) 36 1 d
Se3 Se 0.70237(3) -0.29763(3) 0.25 Uani 0.00876(8) 18 1 d
Ag Ag 0.41819(15) -0.52193(16) 0.24941(5) Uani 0.0456(3) 36 0.4979 d

loop_
_atom_site_aniso_label
_atom_site_aniso_type_symbol
_atom_site_aniso_U_11
_atom_site_aniso_U_22
_atom_site_aniso_U_33
_atom_site_aniso_U_12
_atom_site_aniso_U_13
_atom_site_aniso_U_23
Se4 Se 0.01408(11) 0.01408(11) 0.00622(16) 0.00704(6) 0 0
Se5 Se 0.01157(10) 0.01157(10) 0.00585(15) 0.00579(5) 0 0
In In 0.04983(19) 0.04983(19) 0.0276(2) 0.02491(10) 0 0
Mo2 Mo 0.00577(7) 0.00572(7) 0.00610(7) 0.00281(6) 0.00073(5) 0.00049(5)
Mo1 Mo 0.00594(7) 0.00574(7) 0.00604(7) 0.00271(6) -0.00004(5) -0.00003(5)
Mo3 Mo 0.00505(7) 0.00534(9) 0.00582(10) 0.00267(5) -0.00025(4) -0.00049(7)
Se2 Se 0.00782(9) 0.00922(9) 0.01001(10) 0.00502(7) 0.00104(7) -0.00155(7)
Se1 Se 0.00909(9) 0.00718(9) 0.00975(10) 0.00447(7) 0.00101(7) 0.00223(7)
Se3 Se 0.00632(9) 0.00632(9) 0.01044(13) 0.00076(10) 0.00047(5) -0.00047(5)
Ag Ag 0.0337(4) 0.0306(3) 0.0246(3) -0.0197(3) -0.0002(6) 0.0017(5)

loop_
_atom_type_symbol
_atom_type_scat_dispersion_real
_atom_type_scat_dispersion_imag
_atom_type_scat_source
_atom_type_scat_Cromer_Mann_a1
_atom_type_scat_Cromer_Mann_b1
_atom_type_scat_Cromer_Mann_a2
_atom_type_scat_Cromer_Mann_b2
_atom_type_scat_Cromer_Mann_a3
_atom_type_scat_Cromer_Mann_b3
_atom_type_scat_Cromer_Mann_a4
_atom_type_scat_Cromer_Mann_b4
_atom_type_scat_Cromer_Mann_c
Ag -0.8971 1.1015 'International Tables Vol C tables 4.2.6.8 and 6.1.1.4' 19.2808 0.6446 16.688499 7.4726 4.8045 24.6605 1.0463 99.815598 5.179
In -0.7276 1.3100 'International Tables Vol C tables 4.2.6.8 and 6.1.1.4' 19.162399 0.5476 18.559601 6.3776 4.2948 25.849899 2.0396 92.802902 4.9391
Mo -1.6832 0.6857 'International Tables Vol C tables 4.2.6.8 and 6.1.1.4' 3.7025 0.2772 17.2356 1.0958 12.8876 11.004 3.7429 61.658401 4.3875
Se -0.0929 2.2259 'International Tables Vol C tables 4.2.6.8 and 6.1.1.4' 17.000601 2.4098 5.8196 0.2726 3.9731 15.2372 4.3543 43.816299 2.8409

loop_
_exptl_crystal_face_index_h
_exptl_crystal_face_index_k
_exptl_crystal_face_index_l
_exptl_crystal_face_perp_dist
-4 -5 -2 0.0420
4 -3 -1 0.1260
-1 17 6 0.0910
-3 5 2 0.1110
-1 2 -4 0.0750
-3 -1 -11 0.0640
1 -2 3 0.0630
4 3 13 0.0690
1 1 -7 0.0780
0 0 1 0.0910
0 0 -1 0.1220
1 -4 7 0.0530
-1 2 -6 0.0610
0 -1 19 0.0770
0 1 -13 0.0780
-2 1 -11 0.0730
-4 0 5 0.0920
4 -1 9 0.0720
-1 -2 4 0.0360
1 -1 5 0.0470
-1 3 -8 0.0570
-1 -2 14 0.0520

loop_
_geom_bond_atom_site_label_1
_geom_bond_atom_site_label_2
_geom_bond_site_symmetry_2
_geom_bond_distance
_geom_bond_publ_flag
Se4 Mo1 . 2.5812(4) yes
Se4 Mo1 2_535 2.5812(4) yes
Se4 Mo1 3_755 2.5812(4) yes
Se4 Ag 34_545 2.881(2) yes
Se4 Ag 35_645 2.881(2) yes
Se4 Ag 36_535 2.881(2) yes
Se5 In . 2.9893(12) yes
Se5 Mo2 . 2.5339(4) yes
Se5 Mo2 2_645 2.5339(4) yes
Se5 Mo2 3_765 2.5339(4) yes
In Se2 . 3.2806(2) yes
In Se2 2_645 3.2806(4) yes
In Se2 3_765 3.2806(3) yes
In Se1 31_645 3.5812(6) yes
In Se1 32_655 3.5812(6) yes
In Se1 33_545 3.5812(6) yes
In Ag 31_645 3.357(3) yes
In Ag 32_655 3.357(2) yes
In Ag 33_545 3.357(3) yes
Mo2 Mo2 2_645 2.6455(2) yes
Mo2 Mo2 3_765 2.6455(3) yes
Mo2 Mo1 32_655 3.5694(4) yes
Mo2 Mo3 . 2.7763(2) yes
Mo2 Mo3 2_645 2.6820(2) yes
Mo2 Se2 31_645 2.5675(4) yes
Mo2 Se2 32_655 2.6538(5) yes
Mo2 Se1 . 2.6947(3) yes
Mo2 Se3 . 2.6699(2) yes
Mo1 Mo1 2_535 2.6784(3) yes
Mo1 Mo1 3_755 2.6784(4) yes
Mo1 Mo1 32_655 2.7007(3) yes
Mo1 Mo1 33_435 2.7007(2) yes
Mo1 Se2 . 2.6340(4) yes
Mo1 Se1 . 2.5726(3) yes
Mo1 Se1 32_655 2.5854(3) yes
Mo1 Se1 33_435 2.6173(4) yes
Mo3 Mo3 2_645 2.7334(4) yes
Mo3 Mo3 3_765 2.7334(4) yes
Mo3 Se2 31_645 2.6265(3) yes
Mo3 Se2 23_654 2.6264(4) yes
Mo3 Se3 . 2.5729(3) yes
Mo3 Se3 3_765 2.5729(3) yes
Mo3 Ag 2_545 2.939(2) yes
Mo3 Ag 6_665 2.9385(18) yes
Se2 Se3 31_645 3.5204(4) yes
Se2 Ag 32_655 2.677(3) yes
Se2 Ag 36_535 2.726(3) yes
Se3 Ag . 2.5885(9) yes
Se3 Ag 4_645 2.5885(9) yes
Ag Ag 4_645 1.037(3) yes
